data_2229074
loop_
_publ_author_name
'Saeed, Sohail'
'Rashid, Naghmana'
'Jasinski, Jerry P.'
'Butcher, Ray J.'

_publ_section_title
;
 Ethyl 2-(4-nitrobenzamido)benzoate, a non-merohedral twin
;
_journal_coeditor_code HG2769
_journal_issue 2
_journal_name_full 'Acta Crystallographica Section E'
_journal_page_first o465
_journal_paper_doi 10.1107/S1600536811002236
_journal_volume 67
_journal_year 2011
_chemical_formula_iupac 'C16 H14 N2 O5'
_chemical_formula_moiety 'C16 H14 N2 O5'
_chemical_formula_sum 'C16 H14 N2 O5'
_chemical_formula_weight 314.29
_chemical_name_systematic
;
Ethyl 2-(4-nitrobenzamido)benzoate
;
_space_group_IT_number 2
_symmetry_cell_setting triclinic
_symmetry_space_group_name_Hall '-P 1'
_symmetry_space_group_name_H-M 'P -1'
_atom_sites_solution_hydrogens geom
_atom_sites_solution_primary direct
_atom_sites_solution_secondary difmap
_cell_angle_alpha 102.833(4)
_cell_angle_beta 94.296(4)
_cell_angle_gamma 107.567(4)
_cell_formula_units_Z 2
_cell_length_a 6.9802(3)
_cell_length_b 9.3570(4)
_cell_length_c 12.5779(5)
_cell_measurement_reflns_used 4228
_cell_measurement_temperature 295(2)
_cell_measurement_theta_max 73.9181
_cell_measurement_theta_min 5.1205
_cell_volume 754.68(6)
_computing_cell_refinement '<i>CrysAlis RED</i> (Oxford Diffraction, 2007)'
_computing_data_collection '<i>CrysAlis PRO</i> (Oxford Diffraction, 2007)'
_computing_data_reduction '<i>CrysAlis RED</i> (Oxford Diffraction, 2007)'
_computing_molecular_graphics '<i>SHELXTL</i> (Sheldrick, 2008)'
_computing_publication_material '<i>PLATON</i> (Spek, 2009)'
_computing_structure_refinement '<i>SHELXL97</i> (Sheldrick, 2008)'
_computing_structure_solution '<i>SHELXS97</i> (Sheldrick, 2008)'
_diffrn_ambient_temperature 295(2)
_diffrn_detector_area_resol_mean 10.5081
_diffrn_measured_fraction_theta_full 0.996
_diffrn_measured_fraction_theta_max 0.983
_diffrn_measurement_device_type 'Oxford Diffraction Xcalibur Ruby Gemini'
_diffrn_measurement_method \w
_diffrn_radiation_monochromator graphite
_diffrn_radiation_source 'Enhance (Cu) X-ray Source'
_diffrn_radiation_type CuK\a
_diffrn_radiation_wavelength 1.54178
_diffrn_reflns_av_sigmaI/netI 0.0082
_diffrn_reflns_limit_h_max 8
_diffrn_reflns_limit_h_min -8
_diffrn_reflns_limit_k_max 11
_diffrn_reflns_limit_k_min -11
_diffrn_reflns_limit_l_max 15
_diffrn_reflns_limit_l_min -15
_diffrn_reflns_number 10410
_diffrn_reflns_theta_full 67.50
_diffrn_reflns_theta_max 74.45
_diffrn_reflns_theta_min 5.13
_exptl_absorpt_coefficient_mu 0.878
_exptl_absorpt_correction_T_max 1.00000
_exptl_absorpt_correction_T_min 0.82455
_exptl_absorpt_correction_type multi-scan
_exptl_absorpt_process_details
;
(CrysAlis RED; Oxford Diffraction, 2007)
;
_exptl_crystal_colour yellow
_exptl_crystal_density_diffrn 1.383
_exptl_crystal_density_method 'not measured'
_exptl_crystal_description block
_exptl_crystal_F_000 328
_exptl_crystal_size_max 0.52
_exptl_crystal_size_mid 0.48
_exptl_crystal_size_min 0.24
_refine_diff_density_max 0.196
_refine_diff_density_min -0.209
_refine_ls_extinction_method none
_refine_ls_goodness_of_fit_ref 1.042
_refine_ls_hydrogen_treatment constr
_refine_ls_matrix_type full
_refine_ls_number_parameters 218
_refine_ls_number_reflns 10410
_refine_ls_number_restraints 25
_refine_ls_restrained_S_all 1.044
_refine_ls_R_factor_all 0.0568
_refine_ls_R_factor_gt 0.0526
_refine_ls_shift/su_max 0.000
_refine_ls_shift/su_mean 0.000
_refine_ls_structure_factor_coef Fsqd
_refine_ls_weighting_details 'calc w=1/[\s^2^(Fo^2^)+(0.0935P)^2^+0.0632P] where P=(Fo^2^+2Fc^2^)/3'
_refine_ls_weighting_scheme calc
_refine_ls_wR_factor_gt 0.1512
_refine_ls_wR_factor_ref 0.1574
_reflns_number_gt 9282
_reflns_number_total 10410
_reflns_threshold_expression I>2\s(I)
_cod_data_source_file hg2769.cif
_cod_data_source_block I
_cod_database_code 2229074
_cod_database_fobs_code 2229074

loop_
_symmetry_equiv_pos_as_xyz
'x, y, z'
'-x, -y, -z'

loop_
_atom_site_type_symbol
_atom_site_label
_atom_site_fract_x
_atom_site_fract_y
_atom_site_fract_z
_atom_site_U_iso_or_equiv
_atom_site_adp_type
_atom_site_calc_flag
_atom_site_refinement_flags
_atom_site_occupancy
_atom_site_disorder_assembly
_atom_site_disorder_group
O O1 -0.18667(13) 0.04273(9) 0.01289(7) 0.1014(3) Uani d . 1 . .
O O2 0.02489(16) 0.25940(11) 0.00650(7) 0.1088(3) Uani d . 1 . .
O O3 0.12371(18) 0.20254(8) 0.56742(8) 0.1132(3) Uani d . 1 . .
O O4 0.40086(11) 0.74605(7) 0.55727(5) 0.06973(19) Uani d . 1 . .
O O5 0.52758(10) 0.93554(6) 0.71099(5) 0.06630(18) Uani d . 1 . .
N N1 -0.05477(14) 0.16683(10) 0.05611(8) 0.0793(3) Uani d . 1 . .
N N2 0.24927(11) 0.45878(8) 0.57997(6) 0.06052(19) Uani d . 1 . .
H H2 0.2733 0.5241 0.5401 0.073 Uiso calc R 1 . .
C C1 0.11370(12) 0.27848(8) 0.40099(8) 0.0583(2) Uani d . 1 . .
C C2 0.01013(15) 0.12590(9) 0.34180(9) 0.0697(3) Uani d . 1 . .
H H2A -0.0232 0.0483 0.3789 0.084 Uiso calc R 1 . .
C C3 -0.04350(15) 0.08854(10) 0.22924(9) 0.0725(3) Uani d . 1 . .
H H3A -0.1131 -0.0134 0.1900 0.087 Uiso calc R 1 . .
C C4 0.00737(13) 0.20403(10) 0.17595(8) 0.0637(2) Uani d . 1 . .
C C5 0.11309(14) 0.35587(10) 0.23110(8) 0.0653(2) Uani d . 1 . .
H H5A 0.1488 0.4323 0.1930 0.078 Uiso calc R 1 . .
C C6 0.16450(14) 0.39178(9) 0.34375(8) 0.0634(2) Uani d . 1 . .
H H6A 0.2347 0.4940 0.3822 0.076 Uiso calc R 1 . .
C C7 0.16219(14) 0.30877(9) 0.52350(8) 0.0657(2) Uani d . 1 . .
C C8 0.30613(12) 0.52356(9) 0.69344(7) 0.0574(2) Uani d . 1 A .
C C9 0.26962(16) 0.43559(12) 0.77040(9) 0.0753(3) Uani d . 1 . .
H H9A 0.2068 0.3287 0.7464 0.090 Uiso calc R 1 . .
C C10 0.32558(18) 0.50539(14) 0.88137(10) 0.0870(3) Uani d . 1 . .
H H10A 0.2980 0.4450 0.9315 0.104 Uiso calc R 1 . .
C C11 0.42132(18) 0.66243(14) 0.91963(9) 0.0817(3) Uani d . 1 . .
H H11A 0.4610 0.7079 0.9949 0.098 Uiso calc R 1 . .
C C12 0.45786(14) 0.75151(11) 0.84562(8) 0.0656(2) Uani d . 1 A .
H H12A 0.5215 0.8581 0.8714 0.079 Uiso calc R 1 . .
C C13 0.40165(12) 0.68549(9) 0.73274(7) 0.0541(2) Uani d . 1 . .
C C14 0.44109(12) 0.78829(9) 0.65684(7) 0.0544(2) Uani d . 1 A .
C C15A 0.5896(13) 1.0482(9) 0.6489(8) 0.0698(11) Uani d PDU 0.643(14) A 1
H H15A 0.4716 1.0511 0.6046 0.084 Uiso calc PR 0.643(14) A 1
H H15B 0.6805 1.0202 0.5997 0.084 Uiso calc PR 0.643(14) A 1
C C16A 0.6954(13) 1.2037(5) 0.7264(5) 0.0928(12) Uani d PDU 0.643(14) A 1
H H16A 0.7493 1.2776 0.6850 0.139 Uiso calc PR 0.643(14) A 1
H H16B 0.8043 1.1978 0.7747 0.139 Uiso calc PR 0.643(14) A 1
H H16C 0.6005 1.2359 0.7693 0.139 Uiso calc PR 0.643(14) A 1
C C15B 0.550(2) 1.0505(18) 0.6437(16) 0.0698(11) Uani d PDU 0.357(14) A 2
H H15C 0.6508 1.0448 0.5953 0.084 Uiso calc PR 0.357(14) A 2
H H15D 0.4216 1.0358 0.6001 0.084 Uiso calc PR 0.357(14) A 2
C C16B 0.6185(17) 1.1998(11) 0.7309(9) 0.0928(12) Uani d PDU 0.357(14) A 2
H H16D 0.6536 1.2847 0.6970 0.139 Uiso calc PR 0.357(14) A 2
H H16E 0.7352 1.2045 0.7788 0.139 Uiso calc PR 0.357(14) A 2
H H16F 0.5108 1.2062 0.7729 0.139 Uiso calc PR 0.357(14) A 2

loop_
_atom_site_aniso_label
_atom_site_aniso_U_11
_atom_site_aniso_U_22
_atom_site_aniso_U_33
_atom_site_aniso_U_12
_atom_site_aniso_U_13
_atom_site_aniso_U_23
O1 0.0958(5) 0.0834(5) 0.0877(5) 0.0130(4) -0.0132(4) -0.0212(4)
O2 0.1291(7) 0.1025(6) 0.0697(5) 0.0111(5) 0.0051(5) 0.0127(5)
O3 0.1821(9) 0.0505(4) 0.0854(5) 0.0055(4) 0.0053(5) 0.0245(4)
O4 0.0973(5) 0.0501(3) 0.0505(3) 0.0120(3) 0.0030(3) 0.0100(2)
O5 0.0821(4) 0.0482(3) 0.0557(3) 0.0088(3) 0.0018(3) 0.0079(3)
N1 0.0766(5) 0.0723(5) 0.0714(5) 0.0212(4) 0.0004(4) -0.0088(4)
N2 0.0725(4) 0.0454(3) 0.0590(4) 0.0133(3) 0.0046(3) 0.0141(3)
C1 0.0556(4) 0.0421(4) 0.0717(5) 0.0131(3) 0.0071(4) 0.0085(4)
C2 0.0723(6) 0.0429(4) 0.0849(7) 0.0114(4) 0.0083(5) 0.0103(4)
C3 0.0699(5) 0.0444(4) 0.0846(7) 0.0095(4) 0.0019(5) -0.0045(4)
C4 0.0564(5) 0.0568(5) 0.0677(5) 0.0178(4) 0.0045(4) -0.0015(4)
C5 0.0690(5) 0.0524(4) 0.0646(5) 0.0122(4) 0.0055(4) 0.0075(4)
C6 0.0684(5) 0.0415(4) 0.0670(5) 0.0073(3) 0.0039(4) 0.0048(3)
C7 0.0742(5) 0.0443(4) 0.0740(6) 0.0128(4) 0.0091(4) 0.0159(4)
C8 0.0570(4) 0.0561(4) 0.0608(5) 0.0187(3) 0.0059(4) 0.0190(4)
C9 0.0854(6) 0.0668(5) 0.0742(6) 0.0189(5) 0.0047(5) 0.0303(5)
C10 0.1013(8) 0.0948(8) 0.0730(7) 0.0277(6) 0.0080(5) 0.0454(6)
C11 0.0959(7) 0.0933(7) 0.0550(5) 0.0294(6) -0.0004(5) 0.0236(5)
C12 0.0678(5) 0.0696(5) 0.0558(5) 0.0210(4) 0.0006(4) 0.0137(4)
C13 0.0517(4) 0.0554(4) 0.0550(4) 0.0185(3) 0.0043(3) 0.0137(3)
C14 0.0551(4) 0.0501(4) 0.0532(4) 0.0144(3) 0.0038(3) 0.0092(3)
C15A 0.084(3) 0.0519(5) 0.0668(10) 0.0134(15) 0.0017(19) 0.0182(6)
C16A 0.114(3) 0.0528(6) 0.0912(10) 0.0040(19) 0.005(2) 0.0139(6)
C15B 0.084(3) 0.0519(5) 0.0668(10) 0.0134(15) 0.0017(19) 0.0182(6)
C16B 0.114(3) 0.0528(6) 0.0912(10) 0.0040(19) 0.005(2) 0.0139(6)

loop_
_atom_type_symbol
_atom_type_description
_atom_type_scat_dispersion_real
_atom_type_scat_dispersion_imag
_atom_type_scat_source
C C 0.0181 0.0091 'International Tables Vol C Tables 4.2.6.8 and 6.1.1.4'
H H 0.0000 0.0000 'International Tables Vol C Tables 4.2.6.8 and 6.1.1.4'
N N 0.0311 0.0180 'International Tables Vol C Tables 4.2.6.8 and 6.1.1.4'
O O 0.0492 0.0322 'International Tables Vol C Tables 4.2.6.8 and 6.1.1.4'

loop_
_geom_angle_atom_site_label_1
_geom_angle_atom_site_label_2
_geom_angle_atom_site_label_3
_geom_angle_site_symmetry_1
_geom_angle_site_symmetry_3
_geom_angle
_geom_angle_publ_flag
C14 O5 C15A . . 118.5(3) ?
C14 O5 C15B . . 116.1(5) ?
O2 N1 O1 . . 123.88(10) ?
O2 N1 C4 . . 118.86(8) ?
O1 N1 C4 . . 117.26(10) ?
C7 N2 C8 . . 129.57(7) ?
C7 N2 H2 . . 115.2 ?
C8 N2 H2 . . 115.2 ?
C6 C1 C2 . . 118.55(9) ?
C6 C1 C7 . . 124.29(7) ?
C2 C1 C7 . . 117.16(8) ?
C3 C2 C1 . . 120.87(9) ?
C3 C2 H2A . . 119.6 ?
C1 C2 H2A . . 119.6 ?
C4 C3 C2 . . 118.78(8) ?
C4 C3 H3A . . 120.6 ?
C2 C3 H3A . . 120.6 ?
C3 C4 C5 . . 122.19(9) ?
C3 C4 N1 . . 119.44(8) ?
C5 C4 N1 . . 118.36(9) ?
C6 C5 C4 . . 118.41(8) ?
C6 C5 H5A . . 120.8 ?
C4 C5 H5A . . 120.8 ?
C5 C6 C1 . . 121.18(8) ?
C5 C6 H6A . . 119.4 ?
C1 C6 H6A . . 119.4 ?
O3 C7 N2 . . 123.20(9) ?
O3 C7 C1 . . 120.67(8) ?
N2 C7 C1 . . 116.13(7) ?
C9 C8 N2 . . 122.86(8) ?
C9 C8 C13 . . 118.22(8) ?
N2 C8 C13 . . 118.91(7) ?
C10 C9 C8 . . 120.58(9) ?
C10 C9 H9A . . 119.7 ?
C8 C9 H9A . . 119.7 ?
C11 C10 C9 . . 121.27(9) ?
C11 C10 H10A . . 119.4 ?
C9 C10 H10A . . 119.4 ?
C12 C11 C10 . . 119.23(10) ?
C12 C11 H11A . . 120.4 ?
C10 C11 H11A . . 120.4 ?
C11 C12 C13 . . 121.24(9) ?
C11 C12 H12A . . 119.4 ?
C13 C12 H12A . . 119.4 ?
C12 C13 C8 . . 119.45(8) ?
C12 C13 C14 . . 118.76(8) ?
C8 C13 C14 . . 121.78(7) ?
O4 C14 O5 . . 122.72(7) ?
O4 C14 C13 . . 125.49(7) ?
O5 C14 C13 . . 111.79(7) ?
O5 C15A C16A . . 109.2(7) ?
O5 C15A H15A . . 109.8 ?
C16A C15A H15A . . 109.8 ?
O5 C15A H15B . . 109.8 ?
C16A C15A H15B . . 109.8 ?
H15A C15A H15B . . 108.3 ?
C16B C15B O5 . . 101.6(13) ?
C16B C15B H15C . . 111.4 ?
O5 C15B H15C . . 111.4 ?
C16B C15B H15D . . 111.4 ?
O5 C15B H15D . . 111.4 ?
H15C C15B H15D . . 109.3 ?
C15B C16B H16D . . 109.5 ?
C15B C16B H16E . . 109.5 ?
H16D C16B H16E . . 109.5 ?
C15B C16B H16F . . 109.5 ?
H16D C16B H16F . . 109.5 ?
H16E C16B H16F . . 109.5 ?

loop_
_geom_bond_atom_site_label_1
_geom_bond_atom_site_label_2
_geom_bond_site_symmetry_2
_geom_bond_distance
_geom_bond_publ_flag
O1 N1 . 1.2210(11) ?
O2 N1 . 1.2042(12) ?
O3 C7 . 1.2126(11) ?
O4 C14 . 1.2099(10) ?
O5 C14 . 1.3214(10) ?
O5 C15A . 1.431(12) ?
O5 C15B . 1.49(2) ?
N1 C4 . 1.4694(13) ?
N2 C7 . 1.3497(11) ?
N2 C8 . 1.3955(12) ?
N2 H2 . 0.8600 ?
C1 C6 . 1.3851(12) ?
C1 C2 . 1.3926(12) ?
C1 C7 . 1.4963(13) ?
C2 C3 . 1.3742(15) ?
C2 H2A . 0.9300 ?
C3 C4 . 1.3670(14) ?
C3 H3A . 0.9300 ?
C4 C5 . 1.3773(12) ?
C5 C6 . 1.3743(14) ?
C5 H5A . 0.9300 ?
C6 H6A . 0.9300 ?
C8 C9 . 1.3943(13) ?
C8 C13 . 1.4116(12) ?
C9 C10 . 1.3735(16) ?
C9 H9A . 0.9300 ?
C10 C11 . 1.3720(17) ?
C10 H10A . 0.9300 ?
C11 C12 . 1.3705(14) ?
C11 H11A . 0.9300 ?
C12 C13 . 1.3899(13) ?
C12 H12A . 0.9300 ?
C13 C14 . 1.4833(12) ?
C15A C16A . 1.492(6) ?
C15A H15A . 0.9700 ?
C15A H15B . 0.9700 ?
C16A H16A . 0.9600 ?
C16A H16B . 0.9600 ?
C16A H16C . 0.9600 ?
C15B C16B . 1.490(12) ?
C15B H15C . 0.9700 ?
C15B H15D . 0.9700 ?
C16B H16D . 0.9600 ?
C16B H16E . 0.9600 ?
C16B H16F . 0.9600 ?

loop_
_geom_hbond_atom_site_label_D
_geom_hbond_atom_site_label_H
_geom_hbond_atom_site_label_A
_geom_hbond_site_symmetry_A
_geom_hbond_distance_DH
_geom_hbond_distance_HA
_geom_hbond_distance_DA
_geom_hbond_angle_DHA
N2 H2 O4 . 0.86 1.95 2.6638(9) 139
C2 H2A O3 2_556 0.93 2.50 3.4069(11) 166
C10 H10A O2 1_556 0.93 2.56 3.3716(14) 146
C12 H12A O1 1_666 0.93 2.50 3.2554(12) 138

loop_
_geom_torsion_atom_site_label_1
_geom_torsion_atom_site_label_2
_geom_torsion_atom_site_label_3
_geom_torsion_atom_site_label_4
_geom_torsion_site_symmetry_1
_geom_torsion_site_symmetry_2
_geom_torsion_site_symmetry_3
_geom_torsion_site_symmetry_4
_geom_torsion
_geom_torsion_publ_flag
C6 C1 C2 C3 . . . . -1.00(14) ?
C7 C1 C2 C3 . . . . 178.82(9) ?
C1 C2 C3 C4 . . . . 0.25(15) ?
C2 C3 C4 C5 . . . . 1.01(15) ?
C2 C3 C4 N1 . . . . -177.99(8) ?
O2 N1 C4 C3 . . . . -164.54(10) ?
O1 N1 C4 C3 . . . . 15.94(13) ?
O2 N1 C4 C5 . . . . 16.42(14) ?
O1 N1 C4 C5 . . . . -163.10(9) ?
C3 C4 C5 C6 . . . . -1.46(15) ?
N1 C4 C5 C6 . . . . 177.55(8) ?
C4 C5 C6 C1 . . . . 0.66(14) ?
C2 C1 C6 C5 . . . . 0.53(14) ?
C7 C1 C6 C5 . . . . -179.27(8) ?
C8 N2 C7 O3 . . . . -1.98(17) ?
C8 N2 C7 C1 . . . . 177.96(8) ?
C6 C1 C7 O3 . . . . -175.60(10) ?
C2 C1 C7 O3 . . . . 4.60(15) ?
C6 C1 C7 N2 . . . . 4.46(14) ?
C2 C1 C7 N2 . . . . -175.34(8) ?
C7 N2 C8 C9 . . . . -3.14(15) ?
C7 N2 C8 C13 . . . . 178.00(8) ?
N2 C8 C9 C10 . . . . -178.89(10) ?
C13 C8 C9 C10 . . . . -0.03(15) ?
C8 C9 C10 C11 . . . . -1.01(18) ?
C9 C10 C11 C12 . . . . 1.36(18) ?
C10 C11 C12 C13 . . . . -0.66(17) ?
C11 C12 C13 C8 . . . . -0.36(14) ?
C11 C12 C13 C14 . . . . 178.66(9) ?
C9 C8 C13 C12 . . . . 0.70(13) ?
N2 C8 C13 C12 . . . . 179.60(8) ?
C9 C8 C13 C14 . . . . -178.29(8) ?
N2 C8 C13 C14 . . . . 0.62(12) ?
C15A O5 C14 O4 . . . . -4.7(4) ?
C15B O5 C14 O4 . . . . 7.5(7) ?
C15A O5 C14 C13 . . . . 175.3(4) ?
C15B O5 C14 C13 . . . . -172.6(7) ?
C12 C13 C14 O4 . . . . 179.61(8) ?
C8 C13 C14 O4 . . . . -1.39(14) ?
C12 C13 C14 O5 . . . . -0.37(11) ?
C8 C13 C14 O5 . . . . 178.63(7) ?
C14 O5 C15A C16A . . . . -176.2(3) ?
C15B O5 C15A C16A . . . . 104(5) ?
C14 O5 C15B C16B . . . . 171.2(6) ?
C15A O5 C15B C16B . . . . -83(4) ?
